data_1570791
loop_
_publ_author_name
'Thiyagarajan, Subramanian'
'Diskin-Posner, Yael'
'Montag, Michael'
'Milstein, David'

_publ_section_title
;
 Manganese-catalyzed base-free addition of saturated nitriles to
 unsaturated nitriles by template catalysis.
;
_journal_issue 7
_journal_name_full 'Chemical science'
_journal_page_first 2571
_journal_page_last 2577
_journal_paper_doi 10.1039/d3sc04935c
_journal_volume 15
_journal_year 2024
_chemical_absolute_configuration unk
_chemical_formula_moiety 'C34 H49 Mn N2 O2 P2'
_chemical_formula_sum 'C34 H49 Mn N2 O2 P2'
_chemical_formula_weight 634.63
_space_group_crystal_system monoclinic
_space_group_IT_number 4
_space_group_name_Hall 'P 2yb'
_space_group_name_H-M_alt 'P 1 21 1'
_atom_sites_solution_hydrogens geom
_atom_sites_solution_primary dual
_audit_creation_date 2022-11-27
_audit_creation_method
;
Olex2 1.5-alpha
(compiled 2022.11.02 svn.ra8b101fa for OlexSys, GUI svn.r6635)
;
_audit_update_record
;
2022-12-07 deposited with the CCDC.	2024-01-08 downloaded from the CCDC.
;
_cell_angle_alpha 90
_cell_angle_beta 100.110(4)
_cell_angle_gamma 90
_cell_formula_units_Z 4
_cell_length_a 9.5026(5)
_cell_length_b 16.9110(6)
_cell_length_c 21.3649(10)
_cell_measurement_reflns_used 8687
_cell_measurement_temperature 100.00(10)
_cell_measurement_theta_max 69.2220
_cell_measurement_theta_min 3.3550
_cell_volume 3380.0(3)
_computing_cell_refinement 'CrysAlisPro 1.171.42.63a (Rigaku OD, 2022)'
_computing_data_collection 'CrysAlisPro 1.171.42.63a (Rigaku OD, 2022)'
_computing_data_reduction 'CrysAlisPro 1.171.42.63a (Rigaku OD, 2022)'
_computing_molecular_graphics 'Olex2 1.5-alpha (Dolomanov et al., 2009)'
_computing_publication_material 'Olex2 1.5-alpha (Dolomanov et al., 2009)'
_computing_structure_refinement 'SHELXL 2018/3 (Sheldrick, 2015)'
_computing_structure_solution 'SHELXT  (Sheldrick, 2015)'
_diffrn_ambient_environment N~2~
_diffrn_ambient_temperature 100.00(10)
_diffrn_detector 'Hybrid Pixel Array Detector'
_diffrn_detector_area_resol_mean 10.0000
_diffrn_detector_type 'HyPix-Arc 150'
_diffrn_measured_fraction_theta_full 0.996
_diffrn_measured_fraction_theta_max 0.996
_diffrn_measurement_details
;
List of Runs (angles in degrees, time in seconds):

  # Type    Start    End  Width  t~exp~   \w     \q     \k     \f   Frames
#--------------------------------------------------------------------------
  1  \w   -112.00 -75.00   0.25    3.50    --  -68.07 -20.00 -87.00  148
  2  \w   -108.00 -58.00   0.25    3.50    --  -68.68 -20.00 -87.00  200
  3  \w     58.00 109.00   0.25    3.50    --   68.80  20.00  79.00  204
  4  \w     91.00 117.00   0.25    3.50    --   73.16  20.00  79.00  104
  5  \w     41.00  67.00   0.25    3.50    --   34.00  76.00 170.56  104
  6  \w     66.00  94.00   0.25    3.50    --   54.00  59.00  63.12  112
  7  \w     72.00  98.00   0.25    3.50    --   62.00  71.00 -14.54  104
  8  \w    -98.00 -73.00   0.25    3.50    --  -62.00 -71.00 -60.64  100
  9  \w     73.00  99.00   0.25    3.50    --   62.00  62.00  98.62  104
 10  \w   -107.00 -78.00   0.25    3.50    --  -66.00 -56.00 142.11  116
 11  \w   -107.00 -78.00   0.25    3.50    --  -66.00 -56.00-178.52  116
 12  \w    -64.00 -33.00   0.25    3.50    --  -68.07   0.00   0.00  124
 13  \w   -102.00 -67.00   0.25    3.50    --  -68.07   0.00   0.00  140
 14  \w     54.00  93.00   0.25    3.50    --   68.80-125.00-180.00  156
 15  \w     32.00  77.00   0.25    3.50    --   68.80-125.00 -90.00  180
 16  \w   -115.00 -89.00   0.25    3.50    --  -70.00 -38.00 -93.80  104
 17  \w     36.00  83.00   0.25    3.50    --   73.16-125.00-120.00  188
 18  \w   -115.00 -89.00   0.25    3.50    --  -74.00 -39.00  -8.31  104
 19  \w    -73.00 -48.00   0.25    3.50    --  -74.00  84.00-107.36  100
 20  \w   -118.00 -92.00   0.25    3.50    --  -74.00 -37.00  48.41  104
 21  \w    -67.00 -42.00   0.25    3.50    --  -74.00  74.00 -41.93  100
 22  \w     36.00  64.00   0.25    3.50    --   77.50 -52.00 -71.76  112
 23  \w     93.00 120.00   0.25    3.50    --   77.50  37.00 -72.00  108
 24  \w     77.00 104.00   0.25    3.50    --   77.50-126.00-157.03  108
 25  \w     37.00  62.00   0.25    3.50    --   77.50 -56.00 -18.25  100
 26  \w     44.00  70.00   0.25    3.50    --   77.50-126.00-157.03  104
 27  \w     56.00 100.00   0.25    3.50    --   77.50-121.00-104.76  176
 28  \w     39.00  64.00   0.25    3.50    --   77.50 -63.00 158.93  100
 29  \w     40.00  66.00   0.25    3.50    --   77.50 -63.00 -93.73  104
 30  \w     36.00  61.00   0.25    3.50    --   77.50 -52.00 -38.48  100
 31  \w     36.00  61.00   0.25    3.50    --   77.50 -54.00  82.91  100
 32  \w     38.00  65.00   0.25    3.50    --   77.50 -56.00  33.18  108
;
_diffrn_measurement_device 'four-circle diffractometer'
_diffrn_measurement_device_type 'XtaLAB Synergy R, HyPix-Arc 150'
_diffrn_measurement_method '\w scans'
_diffrn_orient_matrix_type 'CrysAlisPro convention (1999,Acta A55,543-557)'
_diffrn_orient_matrix_UB_11 0.1544676000
_diffrn_orient_matrix_UB_12 -0.0238800000
_diffrn_orient_matrix_UB_13 -0.0041663000
_diffrn_orient_matrix_UB_21 -0.0374022000
_diffrn_orient_matrix_UB_22 0.0020708000
_diffrn_orient_matrix_UB_23 -0.0731737000
_diffrn_orient_matrix_UB_31 0.0427873000
_diffrn_orient_matrix_UB_32 0.0879063000
_diffrn_orient_matrix_UB_33 0.0004748000
_diffrn_radiation_monochromator mirror
_diffrn_radiation_probe x-ray
_diffrn_radiation_type 'Cu K\a'
_diffrn_radiation_wavelength 1.54184
_diffrn_reflns_av_unetI/netI 0.0350
_diffrn_reflns_Laue_measured_fraction_full 0.996
_diffrn_reflns_Laue_measured_fraction_max 0.996
_diffrn_reflns_limit_h_max 11
_diffrn_reflns_limit_h_min -11
_diffrn_reflns_limit_k_max 19
_diffrn_reflns_limit_k_min -19
_diffrn_reflns_limit_l_max 25
_diffrn_reflns_limit_l_min -25
_diffrn_reflns_number 12804
_diffrn_reflns_point_group_measured_fraction_full 0.837
_diffrn_reflns_point_group_measured_fraction_max 0.837
_diffrn_reflns_theta_full 65.086
_diffrn_reflns_theta_max 65.086
_diffrn_reflns_theta_min 3.353
_diffrn_source 'Rotating-anode X-ray tube'
_diffrn_source_type 'PhotonJet R (Cu) X-ray Source'
_exptl_absorpt_coefficient_mu 4.308
_exptl_absorpt_correction_T_max 1.00000
_exptl_absorpt_correction_T_min 0.59967
_exptl_absorpt_correction_type multi-scan
_exptl_absorpt_process_details
;
CrysAlisPro 1.171.42.63a (Rigaku Oxford Diffraction, 2022)
Empirical absorption correction using spherical harmonics,
implemented in SCALE3 ABSPACK scaling algorithm.
;
_exptl_crystal_colour orange
_exptl_crystal_colour_primary orange
_exptl_crystal_density_diffrn 1.247
_exptl_crystal_description plate
_exptl_crystal_F_000 1352
_exptl_crystal_size_max 0.13
_exptl_crystal_size_mid 0.07
_exptl_crystal_size_min 0.03
_refine_diff_density_max 0.809
_refine_diff_density_min -0.408
_refine_diff_density_rms 0.096
_refine_ls_abs_structure_details
;
 Classical Flack method preferred over Parsons because s.u. lower.
;
_refine_ls_abs_structure_Flack 0.481(16)
_refine_ls_extinction_method none
_refine_ls_goodness_of_fit_ref 1.058
_refine_ls_hydrogen_treatment constr
_refine_ls_matrix_type full
_refine_ls_number_parameters 683
_refine_ls_number_reflns 12804
_refine_ls_number_restraints 657
_refine_ls_restrained_S_all 1.041
_refine_ls_R_factor_all 0.0978
_refine_ls_R_factor_gt 0.0888
_refine_ls_shift/su_max 0.011
_refine_ls_shift/su_mean 0.001
_refine_ls_structure_factor_coef Fsqd
_refine_ls_weighting_details 'w=1/[\s^2^(Fo^2^)+(0.0894P)^2^+12.8791P] where P=(Fo^2^+2Fc^2^)/3'
_refine_ls_weighting_scheme calc
_refine_ls_wR_factor_gt 0.2071
_refine_ls_wR_factor_ref 0.2140
_reflns_Friedel_coverage 0.618
_reflns_Friedel_fraction_full 0.665
_reflns_Friedel_fraction_max 0.665
_reflns_number_gt 11471
_reflns_number_total 12804
_reflns_threshold_expression 'I > 2\s(I)'
_twin_special_details
;
Component 2 rotated by 179.9773\% 
around [0.93 0.00 -0.37] (reciprocal) or [1.00 0.00 -0.00] (direct)
;
_cod_data_source_file d3sc04935c2.cif
_cod_data_source_block m2319_twin1_hklf4
_cod_depositor_comments 'Adding full bibliography for 1570790--1570791.cif.'
_cod_database_code 1570791
_shelx_shelxl_version_number 2018/3
_chemical_oxdiff_formula 'C30 H30 N2 O2 P2 Mn1'
_chemical_oxdiff_usercomment Rajan
_shelx_space_group_comment
;
The symmetry employed for this shelxl refinement is uniquely defined
by the following loop, which should always be used as a source of
symmetry information in preference to the above space-group names.
They are only intended as comments.
;
_shelx_estimated_absorpt_t_max 0.882
_shelx_estimated_absorpt_t_min 0.604
_olex2_refinement_description
;
1. Twinned data refinement
 Scales: 0.522(2)
 0.478(2)
2. Fixed Uiso
 At 1.2 times of:
  All C(H) groups, All C(H,H) groups
 At 1.5 times of:
  All C(H,H,H) groups
3. Restrained distances
 H48B-H45B
 -2.1 with sigma of 0.01
 H48B-H45C
 -2.1 with sigma of 0.01
 H45C-H48C
 -2.1 with sigma of 0.01
4. Uiso/Uaniso restraints and constraints
Uanis(C13) = Uanis(C18)
Uanis(C33) = Uanis(O1)
Uanis(C14) = Uanis(C17)
Uanis(C22) = Uanis(C17)
Uanis(C23) = Uanis(C18)
Uanis(C1) = Uanis(C4)
Uanis(Mn1) = Uanis(N2)
Uanis(C21) = Uanis(C19)
Uanis(P1) = Uanis(C15)
Uanis(C50) = Uanis(C54)
Uanis(C44) = Uanis(C43)
5. Rigid body (RIGU) restrains
 Mn1, P1, P2, O1, O2, N1, N2, C1, C2, C3, C4, C5, C6, C7, C8, C9, C10, C11,
 C12, C13, C14, C15, C16, C17, C18, C19, C20, C21, C22, C23, C24, C25, C26, C27,
  C32, C31, C30, C29, C28, C33, C34
 with sigma for 1-2 distances of 0.001 and sigma for 1-3 distances of 0.001
 Mn2, P3, P4, O3, O4, N3, N4, C35, C36, C37, C38, C39, C40, C42, C43, C44, C45,
  C46, C47, C48, C49, C50, C51, C52, C53, C54, C55, C56, C57, C58, C59, C60,
 C61, C62, C63, C64, C65, C66, C67, C68
 with sigma for 1-2 distances of 0.001 and sigma for 1-3 distances of 0.001
6.a Ternary CH refined with riding coordinates:
 C1(H1), C35(H35)
6.b Secondary CH2 refined with riding coordinates:
 C7(H7A,H7B), C41(H41A,H41B)
6.c Me refined with riding coordinates:
 C19(H19A,H19B,H19C), C23(H23A,H23B,H23C), C44(H44A,H44B,H44C)
6.d Aromatic/amide H refined with riding coordinates:
 C3(H3), C4(H4), C5(H5), C25(H25), C26(H26), C32(H32), C31(H31), C30(H30),
 C29(H29), C28(H28), C37(H37), C38(H38), C39(H39), C59(H59), C60(H60), C62(H62),
  C63(H63), C64(H64), C65(H65), C66(H66)
6.e Fitted hexagon refined as free rotating group:
 C27(C32,C31,C30,C29,C28)
6.f Idealised Me refined as rotating group:
 C9(H9A,H9B,H9C), C10(H10A,H10B,H10C), C11(H11A,H11B,H11C), C13(H13A,H13B,
 H13C), C14(H14A,H14B,H14C), C15(H15A,H15B,H15C), C17(H17A,H17B,H17C), C18(H18A,
 H18B,H18C), C21(H21A,H21B,H21C), C22(H22A,H22B,H22C), C43(H43A,H43B,H43C),
 C45(H45A,H45B,H45C), C47(H47A,H47B,H47C), C48(H48A,H48B,H48C), C49(H49A,H49B,
 H49C), C51(H51A,H51B,H51C), C52(H52A,H52B,H52C), C53(H53A,H53B,H53C), C55(H55A,
 H55B,H55C), C56(H56A,H56B,H56C), C57(H57A,H57B,H57C)
;
_olex2_submission_special_instructions 'No special instructions were received'
_oxdiff_exptl_absorpt_empirical_details
;
Empirical correction (ABSPACK) includes:
- Absorption correction using spherical harmonics
- Frame scaling
;
_oxdiff_exptl_absorpt_empirical_full_max 1.685
_oxdiff_exptl_absorpt_empirical_full_min 0.600
_oxdiff_twin_integration_method simultaneous
_oxdiff_twin_items 2

loop_
_space_group_symop_operation_xyz
'x, y, z'
'-x, y+1/2, -z'

loop_
_atom_site_label
_atom_site_type_symbol
_atom_site_fract_x
_atom_site_fract_y
_atom_site_fract_z
_atom_site_U_iso_or_equiv
_atom_site_adp_type
_atom_site_occupancy
_atom_site_site_symmetry_order
_atom_site_calc_flag
_atom_site_refinement_flags_posn
_atom_site_refinement_flags_adp
_atom_site_refinement_flags_occupancy
_atom_site_disorder_assembly
_atom_site_disorder_group
Mn1 Mn 0.8245(3) 0.19926(14) 0.53375(12) 0.0328(6) Uani 1 1 d . . . . .
P1 P 0.9403(6) 0.2709(3) 0.4654(2) 0.0374(10) Uani 1 1 d . . . . .
P2 P 0.7009(6) 0.1633(3) 0.6144(2) 0.0371(11) Uani 1 1 d . . . . .
O1 O 0.5659(14) 0.1831(7) 0.4353(6) 0.037(2) Uani 1 1 d . . . . .
O2 O 0.9215(19) 0.0341(9) 0.5119(8) 0.064(4) Uani 1 1 d . . . . .
N1 N 0.7655(16) 0.3108(9) 0.5576(6) 0.032(2) Uani 1 1 d . . . . .
N2 N 1.0040(16) 0.2279(8) 0.5930(6) 0.0328(6) Uani 1 1 d . . . . .
C1 C 0.979(2) 0.3520(12) 0.5258(9) 0.042(2) Uani 1 1 d . . . . .
H1 H 1.033580 0.397961 0.513119 0.050 Uiso 1 1 calc R U . . .
C2 C 0.838(2) 0.3720(11) 0.5445(8) 0.034(3) Uani 1 1 d . . . . .
C3 C 0.7944(17) 0.4455(10) 0.5585(7) 0.028(2) Uani 1 1 d . . . . .
H3 H 0.844754 0.490266 0.547058 0.033 Uiso 1 1 calc R U . . .
C4 C 0.670(2) 0.4581(11) 0.5915(9) 0.042(2) Uani 1 1 d . . . . .
H4 H 0.643771 0.508733 0.605059 0.050 Uiso 1 1 calc R U . . .
C5 C 0.597(2) 0.3926(11) 0.6003(7) 0.033(3) Uani 1 1 d . . . . .
H5 H 0.514456 0.396703 0.619224 0.039 Uiso 1 1 calc R U . . .
C6 C 0.6425(19) 0.3148(10) 0.5818(7) 0.031(3) Uani 1 1 d . . . . .
C7 C 0.563(2) 0.2505(11) 0.6028(8) 0.037(3) Uani 1 1 d . . . . .
H7A H 0.478211 0.237166 0.570398 0.044 Uiso 1 1 calc R U . . .
H7B H 0.530881 0.263700 0.643241 0.044 Uiso 1 1 calc R U . . .
C8 C 0.841(2) 0.3164(15) 0.3942(10) 0.055(4) Uani 1 1 d . . . . .
C9 C 0.915(3) 0.3810(16) 0.3629(12) 0.073(6) Uani 1 1 d . . . . .
H9A H 0.939152 0.425052 0.392643 0.109 Uiso 1 1 calc R U . . .
H9B H 0.851397 0.399827 0.324673 0.109 Uiso 1 1 calc R U . . .
H9C H 1.002854 0.359853 0.351040 0.109 Uiso 1 1 calc R U . . .
C10 C 0.709(2) 0.3673(13) 0.4095(8) 0.046(4) Uani 1 1 d . . . . .
H10A H 0.650951 0.334785 0.433319 0.069 Uiso 1 1 calc R U . . .
H10B H 0.649590 0.384679 0.369567 0.069 Uiso 1 1 calc R U . . .
H10C H 0.744551 0.413665 0.434907 0.069 Uiso 1 1 calc R U . . .
C11 C 0.775(3) 0.2546(17) 0.3436(10) 0.066(6) Uani 1 1 d . . . . .
H11A H 0.845008 0.212567 0.341065 0.099 Uiso 1 1 calc R U . . .
H11B H 0.749999 0.280445 0.302129 0.099 Uiso 1 1 calc R U . . .
H11C H 0.689093 0.231658 0.355754 0.099 Uiso 1 1 calc R U . . .
C12 C 1.118(2) 0.2428(10) 0.4499(8) 0.040(2) Uani 1 1 d . . . . .
C13 C 1.188(2) 0.1792(13) 0.5018(10) 0.053(2) Uani 1 1 d . . . . .
H13A H 1.147837 0.126867 0.490224 0.080 Uiso 1 1 calc R U . . .
H13B H 1.168338 0.194227 0.543664 0.080 Uiso 1 1 calc R U . . .
H13C H 1.291979 0.177782 0.503215 0.080 Uiso 1 1 calc R U . . .
C14 C 1.222(2) 0.3149(12) 0.4561(10) 0.055(2) Uani 1 1 d . . . . .
H14A H 1.237746 0.334582 0.499970 0.083 Uiso 1 1 calc R U . . .
H14B H 1.180715 0.357014 0.427166 0.083 Uiso 1 1 calc R U . . .
H14C H 1.313811 0.298364 0.445249 0.083 Uiso 1 1 calc R U . . .
C15 C 1.1244(19) 0.2030(11) 0.3887(7) 0.0374(10) Uani 1 1 d . . . . .
H15A H 1.098013 0.240598 0.353695 0.056 Uiso 1 1 calc R U . . .
H15B H 1.057655 0.158302 0.383027 0.056 Uiso 1 1 calc R U . . .
H15C H 1.221673 0.183698 0.388852 0.056 Uiso 1 1 calc R U . . .
C16 C 0.786(2) 0.1734(11) 0.6961(9) 0.047(3) Uani 1 1 d . . . . .
C17 C 0.827(3) 0.2596(12) 0.7097(10) 0.055(2) Uani 1 1 d . . . . .
H17A H 0.900880 0.274937 0.685502 0.083 Uiso 1 1 calc R U . . .
H17B H 0.862904 0.266315 0.755253 0.083 Uiso 1 1 calc R U . . .
H17C H 0.742237 0.293120 0.697161 0.083 Uiso 1 1 calc R U . . .
C18 C 0.927(2) 0.1259(14) 0.7127(10) 0.053(2) Uani 1 1 d . . . . .
H18A H 0.975918 0.140422 0.755439 0.080 Uiso 1 1 calc R U . . .
H18B H 0.988816 0.137972 0.681780 0.080 Uiso 1 1 calc R U . . .
H18C H 0.905437 0.069172 0.711495 0.080 Uiso 1 1 calc R U . . .
C19 C 0.691(3) 0.1557(14) 0.7473(11) 0.062(3) Uani 1 1 d . . . . .
H19A H 0.657464 0.100765 0.743169 0.092 Uiso 1 1 calc R U . . .
H19B H 0.746714 0.163967 0.789898 0.092 Uiso 1 1 calc R U . . .
H19C H 0.607966 0.191325 0.740975 0.092 Uiso 1 1 calc R U . . .
C20 C 0.584(2) 0.0665(12) 0.6095(10) 0.051(3) Uani 1 1 d . . . . .
C21 C 0.682(3) 0.0001(14) 0.6411(11) 0.062(3) Uani 1 1 d . . . . .
H21A H 0.769083 -0.001490 0.622719 0.092 Uiso 1 1 calc R U . . .
H21B H 0.631832 -0.050698 0.633954 0.092 Uiso 1 1 calc R U . . .
H21C H 0.706472 0.010153 0.686926 0.092 Uiso 1 1 calc R U . . .
C22 C 0.549(3) 0.0485(13) 0.5383(10) 0.055(2) Uani 1 1 d . . . . .
H22A H 0.498240 0.093376 0.515813 0.083 Uiso 1 1 calc R U . . .
H22B H 0.489372 0.001081 0.531208 0.083 Uiso 1 1 calc R U . . .
H22C H 0.638430 0.039458 0.522154 0.083 Uiso 1 1 calc R U . . .
C23 C 0.449(2) 0.0804(14) 0.6409(10) 0.053(2) Uani 1 1 d . . . . .
H23A H 0.478832 0.091609 0.686273 0.080 Uiso 1 1 calc R U . . .
H23B H 0.394101 0.125408 0.620341 0.080 Uiso 1 1 calc R U . . .
H23C H 0.388626 0.032951 0.635700 0.080 Uiso 1 1 calc R U . . .
C24 C 1.0582(19) 0.3019(11) 0.5849(9) 0.035(3) Uani 1 1 d . . . . .
C25 C 1.166(3) 0.3378(14) 0.6293(12) 0.062(6) Uani 1 1 d . . . . .
H25 H 1.218451 0.305025 0.661278 0.075 Uiso 1 1 calc R U . . .
C26 C 1.201(2) 0.4159(11) 0.6299(8) 0.036(4) Uani 1 1 d . . . . .
H26 H 1.145621 0.448479 0.598782 0.043 Uiso 1 1 calc R U . . .
C27 C 1.3138(11) 0.4536(7) 0.6726(5) 0.036(3) Uani 1 1 d G . . . .
C32 C 1.3556(13) 0.5288(7) 0.6571(4) 0.052(5) Uani 1 1 d G . . . .
H32 H 1.308179 0.554051 0.619578 0.062 Uiso 1 1 calc R U . . .
C31 C 1.4668(14) 0.5670(7) 0.6966(5) 0.046(4) Uani 1 1 d G . . . .
H31 H 1.495377 0.618438 0.685957 0.056 Uiso 1 1 calc R U . . .
C30 C 1.5362(11) 0.5301(8) 0.7515(5) 0.043(4) Uani 1 1 d G . . . .
H30 H 1.612198 0.556196 0.778456 0.052 Uiso 1 1 calc R U . . .
C29 C 1.4944(13) 0.4548(8) 0.7670(5) 0.066(6) Uani 1 1 d G . . . .
H29 H 1.541821 0.429565 0.804577 0.079 Uiso 1 1 calc R U . . .
C28 C 1.3832(14) 0.4166(7) 0.7276(5) 0.052(5) Uani 1 1 d G . . . .
H28 H 1.354622 0.365175 0.738199 0.062 Uiso 1 1 calc R U . . .
C33 C 0.672(2) 0.1822(10) 0.4779(8) 0.037(2) Uani 1 1 d . . . . .
C34 C 0.8852(17) 0.0982(10) 0.5193(7) 0.028(3) Uani 1 1 d . . . . .
Mn2 Mn 0.3231(3) 0.29698(17) 0.03355(14) 0.0412(8) Uani 1 1 d . . . . .
P3 P 0.4368(5) 0.2246(3) -0.03289(19) 0.0335(10) Uani 1 1 d . . . . .
P4 P 0.2022(6) 0.3312(4) 0.1132(2) 0.0436(13) Uani 1 1 d . . . . .
O3 O 0.4172(15) 0.4546(9) 0.0116(7) 0.054(4) Uani 1 1 d . . . . .
O4 O 0.0588(13) 0.3223(10) -0.0620(6) 0.060(4) Uani 1 1 d . . . . .
N3 N 0.2458(14) 0.1901(10) 0.0567(7) 0.035(2) Uani 1 1 d . . . . .
N4 N 0.5085(16) 0.2614(11) 0.0943(8) 0.048(3) Uani 1 1 d . . . . .
C35 C 0.4685(19) 0.1471(11) 0.0278(7) 0.032(2) Uani 1 1 d . . . . .
H35 H 0.525883 0.101391 0.016454 0.038 Uiso 1 1 calc R U . . .
C36 C 0.3367(19) 0.1244(12) 0.0509(7) 0.032(3) Uani 1 1 d . . . . .
C37 C 0.307(2) 0.0472(11) 0.0681(6) 0.035(3) Uani 1 1 d . . . . .
H37 H 0.372037 0.005055 0.065810 0.042 Uiso 1 1 calc R U . . .
C38 C 0.1906(19) 0.0364(12) 0.0868(7) 0.039(3) Uani 1 1 d . . . . .
H38 H 0.161206 -0.016344 0.092806 0.047 Uiso 1 1 calc R U . . .
C39 C 0.101(3) 0.0989(15) 0.0992(11) 0.060(5) Uani 1 1 d . . . . .
H39 H 0.015790 0.087825 0.114818 0.072 Uiso 1 1 calc R U . . .
C40 C 0.137(2) 0.1739(12) 0.0892(8) 0.039(3) Uani 1 1 d . . . . .
C41 C 0.071(2) 0.2579(11) 0.0991(9) 0.039(4) Uani 1 1 d . . . . .
H41A H 0.019599 0.255526 0.135516 0.047 Uiso 1 1 calc R U . . .
H41B H 0.000947 0.271996 0.060723 0.047 Uiso 1 1 calc R U . . .
C42 C 0.627(2) 0.2592(15) -0.0488(11) 0.060(3) Uani 1 1 d . . . . .
C43 C 0.726(2) 0.1880(15) -0.0437(12) 0.067(3) Uani 1 1 d . . . . .
H43A H 0.818759 0.204172 -0.053600 0.101 Uiso 1 1 calc R U . . .
H43B H 0.684018 0.147196 -0.073917 0.101 Uiso 1 1 calc R U . . .
H43C H 0.739439 0.166695 -0.000426 0.101 Uiso 1 1 calc R U . . .
C44 C 0.697(2) 0.3160(17) -0.0032(12) 0.067(3) Uani 1 1 d . . . . .
H44A H 0.637249 0.363541 -0.004284 0.101 Uiso 1 1 calc R U . . .
H44B H 0.710729 0.292892 0.039510 0.101 Uiso 1 1 calc R U . . .
H44C H 0.789663 0.330214 -0.013854 0.101 Uiso 1 1 calc R U . . .
C45 C 0.599(2) 0.2957(18) -0.1168(10) 0.080(6) Uani 1 1 d . . . . .
H45A H 0.678315 0.331016 -0.121568 0.120 Uiso 1 1 calc R U . . .
H45B H 0.509599 0.325708 -0.123101 0.120 Uiso 1 1 calc DR U . . .
H45C H 0.592345 0.253251 -0.148401 0.120 Uiso 1 1 calc DR U . . .
C46 C 0.334(2) 0.1754(12) -0.1104(8) 0.038(3) Uani 1 1 d . . . . .
C47 C 0.208(2) 0.1411(13) -0.0933(9) 0.048(4) Uani 1 1 d . . . . .
H47A H 0.235109 0.096354 -0.064548 0.072 Uiso 1 1 calc R U . . .
H47B H 0.144677 0.122677 -0.131680 0.072 Uiso 1 1 calc R U . . .
H47C H 0.158448 0.180935 -0.071886 0.072 Uiso 1 1 calc R U . . .
C48 C 0.289(2) 0.2380(13) -0.1603(8) 0.040(4) Uani 1 1 d . . . . .
H48A H 0.256065 0.285021 -0.140256 0.060 Uiso 1 1 calc R U . . .
H48B H 0.211438 0.217575 -0.192513 0.060 Uiso 1 1 calc DR U . . .
H48C H 0.370668 0.252160 -0.180461 0.060 Uiso 1 1 calc DR U . . .
C49 C 0.431(2) 0.1139(14) -0.1383(9) 0.054(5) Uani 1 1 d . . . . .
H49A H 0.461834 0.072556 -0.106736 0.081 Uiso 1 1 calc R U . . .
H49B H 0.515513 0.140992 -0.148631 0.081 Uiso 1 1 calc R U . . .
H49C H 0.376954 0.090061 -0.176903 0.081 Uiso 1 1 calc R U . . .
C50 C 0.295(2) 0.3145(14) 0.2024(7) 0.048(3) Uani 1 1 d . . . . .
C51 C 0.345(2) 0.2273(14) 0.2097(8) 0.054(4) Uani 1 1 d . . . . .
H51A H 0.262679 0.193002 0.210913 0.081 Uiso 1 1 calc R U . . .
H51B H 0.414371 0.221170 0.249248 0.081 Uiso 1 1 calc R U . . .
H51C H 0.390476 0.212440 0.173535 0.081 Uiso 1 1 calc R U . . .
C52 C 0.430(3) 0.3705(18) 0.2091(9) 0.065(4) Uani 1 1 d . . . . .
H52A H 0.496579 0.350069 0.183021 0.098 Uiso 1 1 calc R U . . .
H52B H 0.476647 0.372516 0.253706 0.098 Uiso 1 1 calc R U . . .
H52C H 0.398781 0.423779 0.194695 0.098 Uiso 1 1 calc R U . . .
C53 C 0.201(3) 0.3378(18) 0.2508(7) 0.070(5) Uani 1 1 d . . . . .
H53A H 0.198677 0.395540 0.254191 0.106 Uiso 1 1 calc R U . . .
H53B H 0.241225 0.315152 0.292368 0.106 Uiso 1 1 calc R U . . .
H53C H 0.104402 0.317605 0.236767 0.106 Uiso 1 1 calc R U . . .
C54 C 0.096(2) 0.4214(14) 0.1082(7) 0.048(3) Uani 1 1 d . . . . .
C55 C -0.041(2) 0.4149(17) 0.1363(10) 0.064(5) Uani 1 1 d . . . . .
H55A H -0.101277 0.372689 0.114646 0.095 Uiso 1 1 calc R U . . .
H55B H -0.092866 0.465222 0.130555 0.095 Uiso 1 1 calc R U . . .
H55C H -0.016274 0.402804 0.181757 0.095 Uiso 1 1 calc R U . . .
C56 C 0.035(2) 0.4494(15) 0.0404(8) 0.053(5) Uani 1 1 d . . . . .
H56A H 0.113828 0.468322 0.020054 0.079 Uiso 1 1 calc R U . . .
H56B H -0.032717 0.492515 0.042177 0.079 Uiso 1 1 calc R U . . .
H56C H -0.013209 0.405351 0.015813 0.079 Uiso 1 1 calc R U . . .
C57 C 0.177(3) 0.4925(16) 0.1396(10) 0.064(5) Uani 1 1 d . . . . .
H57A H 0.202751 0.483290 0.185425 0.096 Uiso 1 1 calc R U . . .
H57B H 0.116676 0.539730 0.131860 0.096 Uiso 1 1 calc R U . . .
H57C H 0.264065 0.500346 0.121599 0.096 Uiso 1 1 calc R U . . .
C58 C 0.544(2) 0.1961(14) 0.0851(8) 0.043(3) Uani 1 1 d . . . . .
C59 C 0.6661(17) 0.1559(12) 0.1299(7) 0.031(3) Uani 1 1 d . . . . .
H59 H 0.718363 0.188953 0.161725 0.037 Uiso 1 1 calc R U . . .
C60 C 0.708(2) 0.0833(14) 0.1304(9) 0.044(4) Uani 1 1 d . . . . .
H60 H 0.660774 0.051855 0.096240 0.053 Uiso 1 1 calc R U . . .
C61 C 0.8176(19) 0.0417(11) 0.1755(8) 0.044(4) Uani 1 1 d . . . . .
C62 C 0.8584(17) -0.0355(10) 0.1613(7) 0.040(3) Uani 1 1 d . . . . .
H62 H 0.806225 -0.061614 0.125197 0.048 Uiso 1 1 calc R U . . .
C63 C 0.970(2) -0.0744(12) 0.1976(9) 0.058(5) Uani 1 1 d . . . . .
H63 H 0.994698 -0.125868 0.185290 0.070 Uiso 1 1 calc R U . . .
C64 C 1.046(2) -0.0417(13) 0.2502(10) 0.069(7) Uani 1 1 d . . . . .
H64 H 1.123338 -0.069441 0.275135 0.083 Uiso 1 1 calc R U . . .
C65 C 1.009(2) 0.0342(12) 0.2671(8) 0.054(5) Uani 1 1 d . . . . .
H65 H 1.061833 0.059627 0.303437 0.065 Uiso 1 1 calc R U . . .
C66 C 0.895(2) 0.0716(11) 0.2306(8) 0.048(4) Uani 1 1 d . . . . .
H66 H 0.867473 0.121793 0.244501 0.058 Uiso 1 1 calc R U . . .
C67 C 0.384(2) 0.3881(13) 0.0233(10) 0.057(5) Uani 1 1 d . . . . .
C68 C 0.1571(16) 0.3075(13) -0.0253(8) 0.040(3) Uani 1 1 d . . . . .

loop_
_atom_site_aniso_label
_atom_site_aniso_U_11
_atom_site_aniso_U_22
_atom_site_aniso_U_33
_atom_site_aniso_U_23
_atom_site_aniso_U_13
_atom_site_aniso_U_12
Mn1 0.0511(16) 0.0133(12) 0.0421(13) -0.0115(11) 0.0311(11) -0.0116(12)
P1 0.047(3) 0.017(2) 0.052(2) -0.0083(18) 0.0195(18) -0.0109(19)
P2 0.052(3) 0.015(2) 0.047(2) -0.0022(18) 0.015(2) -0.004(2)
O1 0.056(5) 0.012(5) 0.045(4) -0.007(3) 0.018(3) -0.001(4)
O2 0.091(11) 0.023(5) 0.087(10) -0.018(5) 0.039(9) 0.002(5)
N1 0.050(4) 0.019(4) 0.030(5) -0.007(3) 0.014(4) -0.010(3)
N2 0.0511(16) 0.0133(12) 0.0421(13) -0.0115(11) 0.0311(11) -0.0116(12)
C1 0.049(4) 0.019(3) 0.061(5) -0.002(3) 0.020(3) -0.004(3)
C2 0.042(5) 0.018(4) 0.042(7) -0.001(4) 0.009(5) -0.005(3)
C3 0.034(5) 0.017(4) 0.029(6) 0.002(4) -0.001(4) -0.004(4)
C4 0.049(4) 0.019(3) 0.061(5) -0.002(3) 0.020(3) -0.004(3)
C5 0.044(7) 0.022(4) 0.033(7) -0.006(4) 0.011(5) -0.007(4)
C6 0.049(5) 0.022(4) 0.025(6) -0.005(4) 0.012(5) -0.007(4)
C7 0.060(7) 0.021(4) 0.034(7) -0.009(5) 0.021(5) -0.011(5)
C8 0.061(7) 0.053(9) 0.055(6) -0.006(6) 0.025(5) 0.008(6)
C9 0.097(13) 0.055(10) 0.083(14) -0.008(9) 0.060(12) 0.006(9)
C10 0.068(9) 0.038(9) 0.037(8) 0.018(6) 0.022(7) 0.019(8)
C11 0.078(13) 0.067(11) 0.059(9) -0.015(9) 0.027(9) 0.003(10)
C12 0.060(6) 0.012(5) 0.050(4) -0.007(3) 0.017(4) -0.011(3)
C13 0.067(5) 0.034(5) 0.060(4) 0.007(4) 0.015(4) -0.010(4)
C14 0.074(6) 0.023(4) 0.071(4) -0.010(3) 0.020(4) -0.021(4)
C15 0.047(3) 0.017(2) 0.052(2) -0.0083(18) 0.0195(18) -0.0109(19)
C16 0.069(6) 0.019(5) 0.054(7) -0.003(4) 0.013(4) -0.013(4)
C17 0.074(6) 0.023(4) 0.071(4) -0.010(3) 0.020(4) -0.021(4)
C18 0.067(5) 0.034(5) 0.060(4) 0.007(4) 0.015(4) -0.010(4)
C19 0.081(7) 0.031(6) 0.078(7) 0.010(6) 0.030(5) -0.008(5)
C20 0.068(6) 0.019(5) 0.069(5) -0.003(4) 0.019(4) -0.020(5)
C21 0.081(7) 0.031(6) 0.078(7) 0.010(6) 0.030(5) -0.008(5)
C22 0.074(6) 0.023(4) 0.071(4) -0.010(3) 0.020(4) -0.021(4)
C23 0.067(5) 0.034(5) 0.060(4) 0.007(4) 0.015(4) -0.010(4)
C24 0.036(5) 0.013(3) 0.062(6) -0.004(3) 0.023(4) -0.004(3)
C25 0.071(10) 0.022(6) 0.086(9) -0.002(6) -0.006(8) -0.012(6)
C26 0.040(7) 0.019(5) 0.045(7) -0.002(5) -0.002(5) 0.000(5)
C27 0.034(6) 0.042(6) 0.035(5) -0.013(5) 0.010(4) -0.006(5)
C32 0.057(10) 0.047(7) 0.045(7) -0.009(5) -0.005(6) -0.020(6)
C31 0.045(8) 0.052(8) 0.041(6) -0.021(6) 0.007(5) -0.015(6)
C30 0.036(7) 0.063(8) 0.034(5) -0.025(6) 0.012(5) -0.006(6)
C29 0.064(11) 0.076(9) 0.051(8) -0.002(7) -0.012(7) -0.021(8)
C28 0.049(9) 0.062(9) 0.041(6) -0.003(6) 0.000(6) -0.012(7)
C33 0.056(5) 0.012(5) 0.045(4) -0.007(3) 0.018(3) -0.001(4)
C34 0.038(7) 0.018(4) 0.032(7) -0.011(4) 0.022(5) -0.010(4)
Mn2 0.0297(14) 0.0376(19) 0.0492(15) -0.0089(14) -0.0128(10) -0.0111(13)
P3 0.029(2) 0.034(3) 0.036(2) -0.0037(18) 0.0026(15) -0.0157(19)
P4 0.041(3) 0.054(4) 0.032(2) -0.002(2) -0.0049(18) 0.013(3)
O3 0.045(8) 0.036(5) 0.073(9) -0.001(5) -0.010(6) -0.007(5)
O4 0.030(5) 0.085(12) 0.059(6) 0.003(6) -0.011(4) 0.012(6)
N3 0.029(4) 0.034(5) 0.041(6) 0.000(4) 0.001(4) -0.012(3)
N4 0.026(5) 0.048(5) 0.062(7) -0.015(4) -0.013(4) -0.008(4)
C35 0.036(5) 0.028(6) 0.029(4) 0.005(4) 0.003(3) -0.006(4)
C36 0.039(5) 0.034(5) 0.021(6) 0.007(4) 0.002(4) -0.007(3)
C37 0.051(7) 0.034(5) 0.017(6) 0.007(5) -0.001(5) -0.011(4)
C38 0.056(7) 0.034(6) 0.027(6) 0.005(5) 0.005(5) -0.015(5)
C39 0.060(9) 0.039(6) 0.087(14) 0.007(6) 0.031(9) -0.016(5)
C40 0.036(6) 0.037(6) 0.046(8) 0.006(6) 0.007(5) -0.009(5)
C41 0.036(9) 0.026(9) 0.063(10) 0.000(7) 0.028(7) -0.006(7)
C42 0.029(6) 0.074(9) 0.084(7) 0.010(6) 0.029(5) -0.026(5)
C43 0.034(6) 0.076(9) 0.098(7) 0.002(6) 0.028(5) -0.024(5)
C44 0.034(6) 0.076(9) 0.098(7) 0.002(6) 0.028(5) -0.024(5)
C45 0.032(8) 0.124(17) 0.090(7) 0.028(9) 0.027(6) -0.021(9)
C46 0.050(6) 0.028(7) 0.030(5) -0.007(5) -0.010(4) -0.008(5)
C47 0.043(7) 0.045(10) 0.046(8) 0.021(7) -0.019(5) -0.003(6)
C48 0.043(9) 0.040(8) 0.034(7) 0.001(6) 0.000(6) 0.000(7)
C49 0.077(11) 0.043(9) 0.037(8) -0.006(7) -0.003(7) 0.011(8)
C50 0.051(5) 0.066(7) 0.022(4) 0.000(4) -0.006(3) 0.015(4)
C51 0.060(10) 0.070(7) 0.026(7) 0.007(6) -0.008(6) 0.020(6)
C52 0.066(8) 0.082(10) 0.036(8) -0.003(8) -0.023(6) -0.002(7)
C53 0.080(9) 0.112(14) 0.016(6) 0.001(8) -0.001(5) 0.040(9)
C54 0.051(5) 0.066(7) 0.022(4) 0.000(4) -0.006(3) 0.015(4)
C55 0.061(7) 0.080(13) 0.051(8) 0.022(9) 0.013(6) 0.032(7)
C56 0.055(9) 0.071(12) 0.028(5) 0.006(6) -0.005(4) 0.021(8)
C57 0.068(9) 0.062(9) 0.051(8) -0.006(7) -0.022(7) 0.020(7)
C58 0.040(6) 0.047(5) 0.041(6) -0.006(4) 0.000(5) -0.008(4)
C59 0.028(6) 0.046(6) 0.022(5) -0.007(5) 0.013(4) -0.008(5)
C60 0.042(7) 0.047(6) 0.051(7) -0.002(5) 0.027(5) -0.001(5)
C61 0.047(7) 0.036(6) 0.053(6) -0.007(5) 0.020(5) -0.005(5)
C62 0.038(7) 0.032(6) 0.053(7) -0.007(5) 0.017(5) -0.012(5)
C63 0.063(9) 0.034(8) 0.071(9) -0.019(6) -0.004(7) -0.001(6)
C64 0.073(11) 0.045(8) 0.080(10) -0.028(7) -0.013(8) 0.009(8)
C65 0.063(9) 0.038(8) 0.060(8) -0.018(6) 0.007(6) -0.002(7)
C66 0.056(8) 0.038(8) 0.054(7) -0.012(6) 0.019(6) -0.001(6)
C67 0.058(10) 0.036(5) 0.069(11) -0.005(6) -0.009(8) -0.014(5)
C68 0.017(4) 0.057(9) 0.044(6) 0.009(6) 0.002(4) -0.002(5)

loop_
_atom_type_symbol
_atom_type_description
_atom_type_scat_dispersion_real
_atom_type_scat_dispersion_imag
_atom_type_scat_source
C C 0.0181 0.0091 'International Tables Vol C Tables 4.2.6.8 and 6.1.1.4'
H H 0.0000 0.0000 'International Tables Vol C Tables 4.2.6.8 and 6.1.1.4'
Mn Mn -0.5299 2.8052 'International Tables Vol C Tables 4.2.6.8 and 6.1.1.4'
N N 0.0311 0.0180 'International Tables Vol C Tables 4.2.6.8 and 6.1.1.4'
O O 0.0492 0.0322 'International Tables Vol C Tables 4.2.6.8 and 6.1.1.4'
P P 0.2955 0.4335 'International Tables Vol C Tables 4.2.6.8 and 6.1.1.4'

loop_
_exptl_crystal_face_index_h
_exptl_crystal_face_index_k
_exptl_crystal_face_index_l
_exptl_crystal_face_perp_dist
0 1 0 0.0244
-2 0 1 0.0432
4 -8 -2 0.0181
0 0 -14 0.0235
0 0 14 0.0056

loop_
_geom_angle_atom_site_label_1
_geom_angle_atom_site_label_2
_geom_angle_atom_site_label_3
_geom_angle
_geom_angle_site_symmetry_1
_geom_angle_site_symmetry_3
_geom_angle_publ_flag
P1 Mn1 P2 163.5(2) . . ?
N1 Mn1 P1 81.8(4) . . ?
N1 Mn1 P2 82.1(4) . . ?
N2 Mn1 P1 80.0(4) . . ?
N2 Mn1 P2 94.6(4) . . ?
N2 Mn1 N1 82.0(6) . . ?
C33 Mn1 P1 94.9(6) . . ?
C33 Mn1 P2 89.8(6) . . ?
C33 Mn1 N1 95.3(7) . . ?
C33 Mn1 N2 174.4(7) . . ?
C33 Mn1 C34 88.8(8) . . ?
C34 Mn1 P1 100.4(5) . . ?
C34 Mn1 P2 95.4(5) . . ?
C34 Mn1 N1 175.2(7) . . ?
C34 Mn1 N2 94.2(7) . . ?
C1 P1 Mn1 90.3(6) . . ?
C8 P1 Mn1 120.9(8) . . ?
C8 P1 C1 106.0(10) . . ?
C8 P1 C12 108.6(9) . . ?
C12 P1 Mn1 122.1(6) . . ?
C12 P1 C1 103.8(9) . . ?
C7 P2 Mn1 97.1(5) . . ?
C7 P2 C20 105.0(9) . . ?
C16 P2 Mn1 119.6(7) . . ?
C16 P2 C7 103.2(9) . . ?
C16 P2 C20 106.5(9) . . ?
C20 P2 Mn1 122.1(7) . . ?
C2 N1 Mn1 120.0(12) . . ?
C2 N1 C6 124.3(16) . . ?
C6 N1 Mn1 115.5(11) . . ?
C24 N2 Mn1 115.9(13) . . ?
P1 C1 H1 115.4 . . ?
C2 C1 P1 105.9(13) . . ?
C2 C1 H1 115.4 . . ?
C2 C1 C24 103.3(15) . . ?
C24 C1 P1 99.5(12) . . ?
C24 C1 H1 115.4 . . ?
N1 C2 C1 114.1(16) . . ?
N1 C2 C3 119.2(17) . . ?
C3 C2 C1 125.8(17) . . ?
C2 C3 H3 119.0 . . ?
C2 C3 C4 122.0(16) . . ?
C4 C3 H3 119.0 . . ?
C3 C4 H4 122.6 . . ?
C5 C4 C3 114.7(17) . . ?
C5 C4 H4 122.6 . . ?
C4 C5 H5 119.1 . . ?
C4 C5 C6 121.9(17) . . ?
C6 C5 H5 119.1 . . ?
N1 C6 C5 117.4(16) . . ?
N1 C6 C7 127.9(16) . . ?
C7 C6 C5 113.6(14) . . ?
P2 C7 H7A 111.1 . . ?
P2 C7 H7B 111.1 . . ?
C6 C7 P2 103.3(13) . . ?
C6 C7 H7A 111.1 . . ?
C6 C7 H7B 111.1 . . ?
H7A C7 H7B 109.1 . . ?
C9 C8 P1 117.4(19) . . ?
C9 C8 C10 98.3(19) . . ?
C9 C8 C11 109.7(18) . . ?
C10 C8 P1 111.7(13) . . ?
C11 C8 P1 112.6(18) . . ?
C11 C8 C10 105.7(18) . . ?
C8 C9 H9A 109.5 . . ?
C8 C9 H9B 109.5 . . ?
C8 C9 H9C 109.5 . . ?
H9A C9 H9B 109.5 . . ?
H9A C9 H9C 109.5 . . ?
H9B C9 H9C 109.5 . . ?
C8 C10 H10A 109.5 . . ?
C8 C10 H10B 109.5 . . ?
C8 C10 H10C 109.5 . . ?
H10A C10 H10B 109.5 . . ?
H10A C10 H10C 109.5 . . ?
H10B C10 H10C 109.5 . . ?
C8 C11 H11A 109.5 . . ?
C8 C11 H11B 109.5 . . ?
C8 C11 H11C 109.5 . . ?
H11A C11 H11B 109.5 . . ?
H11A C11 H11C 109.5 . . ?
H11B C11 H11C 109.5 . . ?
C13 C12 P1 109.5(13) . . ?
C14 C12 P1 111.8(13) . . ?
C14 C12 C13 106.4(16) . . ?
C15 C12 P1 117.2(14) . . ?
C15 C12 C13 103.2(16) . . ?
C15 C12 C14 107.8(15) . . ?
C12 C13 H13A 109.5 . . ?
C12 C13 H13B 109.5 . . ?
C12 C13 H13C 109.5 . . ?
H13A C13 H13B 109.5 . . ?
H13A C13 H13C 109.5 . . ?
H13B C13 H13C 109.5 . . ?
C12 C14 H14A 109.5 . . ?
C12 C14 H14B 109.5 . . ?
C12 C14 H14C 109.5 . . ?
H14A C14 H14B 109.5 . . ?
H14A C14 H14C 109.5 . . ?
H14B C14 H14C 109.5 . . ?
C12 C15 H15A 109.5 . . ?
C12 C15 H15B 109.5 . . ?
C12 C15 H15C 109.5 . . ?
H15A C15 H15B 109.5 . . ?
H15A C15 H15C 109.5 . . ?
H15B C15 H15C 109.5 . . ?
C17 C16 P2 109.4(14) . . ?
C17 C16 C18 105.9(18) . . ?
C17 C16 C19 102.0(17) . . ?
C18 C16 P2 113.4(14) . . ?
C18 C16 C19 108.9(17) . . ?
C19 C16 P2 116.3(16) . . ?
C16 C17 H17A 109.5 . . ?
C16 C17 H17B 109.5 . . ?
C16 C17 H17C 109.5 . . ?
H17A C17 H17B 109.5 . . ?
H17A C17 H17C 109.5 . . ?
H17B C17 H17C 109.5 . . ?
C16 C18 H18A 109.5 . . ?
C16 C18 H18B 109.5 . . ?
C16 C18 H18C 109.5 . . ?
H18A C18 H18B 109.5 . . ?
H18A C18 H18C 109.5 . . ?
H18B C18 H18C 109.5 . . ?
C16 C19 H19A 109.5 . . ?
C16 C19 H19B 109.5 . . ?
C16 C19 H19C 109.5 . . ?
H19A C19 H19B 109.5 . . ?
H19A C19 H19C 109.5 . . ?
H19B C19 H19C 109.5 . . ?
C21 C20 P2 106.9(15) . . ?
C21 C20 C23 113.5(17) . . ?
C22 C20 P2 103.8(13) . . ?
C22 C20 C21 107.4(19) . . ?
C22 C20 C23 114.0(19) . . ?
C23 C20 P2 110.5(14) . . ?
C20 C21 H21A 109.5 . . ?
C20 C21 H21B 109.5 . . ?
C20 C21 H21C 109.5 . . ?
H21A C21 H21B 109.5 . . ?
H21A C21 H21C 109.5 . . ?
H21B C21 H21C 109.5 . . ?
C20 C22 H22A 109.5 . . ?
C20 C22 H22B 109.5 . . ?
C20 C22 H22C 109.5 . . ?
H22A C22 H22B 109.5 . . ?
H22A C22 H22C 109.5 . . ?
H22B C22 H22C 109.5 . . ?
C20 C23 H23A 109.5 . . ?
C20 C23 H23B 109.5 . . ?
C20 C23 H23C 109.5 . . ?
H23A C23 H23B 109.5 . . ?
H23A C23 H23C 109.5 . . ?
H23B C23 H23C 109.5 . . ?
N2 C24 C1 116.6(16) . . ?
N2 C24 C25 123.4(18) . . ?
C25 C24 C1 119.5(17) . . ?
C24 C25 H25 117.5 . . ?
C26 C25 C24 125(2) . . ?
C26 C25 H25 117.5 . . ?
C25 C26 H26 116.8 . . ?
C25 C26 C27 126.4(18) . . ?
C27 C26 H26 116.8 . . ?
C32 C27 C26 118.0(11) . . ?
C32 C27 C28 120.0 . . ?
C28 C27 C26 122.0(11) . . ?
C27 C32 H32 120.0 . . ?
C31 C32 C27 120.0 . . ?
C31 C32 H32 120.0 . . ?
C32 C31 H31 120.0 . . ?
C30 C31 C32 120.0 . . ?
C30 C31 H31 120.0 . . ?
C31 C30 H30 120.0 . . ?
C31 C30 C29 120.0 . . ?
C29 C30 H30 120.0 . . ?
C30 C29 H29 120.0 . . ?
C28 C29 C30 120.0 . . ?
C28 C29 H29 120.0 . . ?
C27 C28 H28 120.0 . . ?
C29 C28 C27 120.0 . . ?
C29 C28 H28 120.0 . . ?
O1 C33 Mn1 169.2(14) . . ?
O2 C34 Mn1 177.9(14) . . ?
P3 Mn2 P4 162.1(3) . . ?
N3 Mn2 P3 84.6(4) . . ?
N3 Mn2 P4 78.2(5) . . ?
N3 Mn2 N4 84.0(6) . . ?
N4 Mn2 P3 78.0(5) . . ?
N4 Mn2 P4 95.1(5) . . ?
C67 Mn2 P3 101.6(9) . . ?
C67 Mn2 P4 95.4(8) . . ?
C67 Mn2 N3 173.1(9) . . ?
C67 Mn2 N4 94.3(9) . . ?
C67 Mn2 C68 95.4(10) . . ?
C68 Mn2 P3 94.0(6) . . ?
C68 Mn2 P4 90.1(6) . . ?
C68 Mn2 N3 87.1(7) . . ?
C68 Mn2 N4 168.5(9) . . ?
C35 P3 Mn2 88.9(6) . . ?
C35 P3 C42 106.9(9) . . ?
C35 P3 C46 106.9(8) . . ?
C42 P3 Mn2 119.5(8) . . ?
C46 P3 Mn2 122.3(7) . . ?
C46 P3 C42 108.3(9) . . ?
C41 P4 Mn2 97.3(6) . . ?
C41 P4 C50 104.5(10) . . ?
C41 P4 C54 102.2(10) . . ?
C50 P4 Mn2 118.9(6) . . ?
C54 P4 Mn2 120.9(6) . . ?
C54 P4 C50 109.1(8) . . ?
C36 N3 Mn2 114.8(11) . . ?
C40 N3 Mn2 129.4(13) . . ?
C40 N3 C36 114.3(16) . . ?
C58 N4 Mn2 113.5(13) . . ?
P3 C35 H35 114.3 . . ?
C36 C35 P3 112.3(13) . . ?
C36 C35 H35 114.3 . . ?
C36 C35 C58 100.0(14) . . ?
C58 C35 P3 99.9(13) . . ?
C58 C35 H35 114.3 . . ?
N3 C36 C35 112.9(16) . . ?
C37 C36 N3 123.5(17) . . ?
C37 C36 C35 123.5(18) . . ?
C36 C37 H37 121.6 . . ?
C38 C37 C36 117(2) . . ?
C38 C37 H37 121.6 . . ?
C37 C38 H38 118.5 . . ?
C37 C38 C39 123(2) . . ?
C39 C38 H38 118.5 . . ?
C38 C39 H39 119.9 . . ?
C40 C39 C38 120(2) . . ?
C40 C39 H39 119.9 . . ?
N3 C40 C41 103.8(14) . . ?
C39 C40 N3 120(2) . . ?
C39 C40 C41 135.5(18) . . ?
P4 C41 H41A 109.2 . . ?
P4 C41 H41B 109.2 . . ?
C40 C41 P4 112.0(12) . . ?
C40 C41 H41A 109.2 . . ?
C40 C41 H41B 109.2 . . ?
H41A C41 H41B 107.9 . . ?
C43 C42 P3 109.0(14) . . ?
C43 C42 C45 112.3(19) . . ?
C44 C42 P3 114.0(15) . . ?
C44 C42 C43 106(2) . . ?
C44 C42 C45 110(2) . . ?
C45 C42 P3 105.6(13) . . ?
C42 C43 H43A 109.5 . . ?
C42 C43 H43B 109.5 . . ?
C42 C43 H43C 109.5 . . ?
H43A C43 H43B 109.5 . . ?
H43A C43 H43C 109.5 . . ?
H43B C43 H43C 109.5 . . ?
C42 C44 H44A 109.5 . . ?
C42 C44 H44B 109.5 . . ?
C42 C44 H44C 109.5 . . ?
H44A C44 H44B 109.5 . . ?
H44A C44 H44C 109.5 . . ?
H44B C44 H44C 109.5 . . ?
C42 C45 H45A 109.5 . . ?
C42 C45 H45B 109.5 . . ?
C42 C45 H45C 109.5 . . ?
H45A C45 H45B 109.5 . . ?
H45A C45 H45C 109.5 . . ?
H45B C45 H45C 109.5 . . ?
C47 C46 P3 105.7(13) . . ?
C47 C46 C48 108.5(16) . . ?
C47 C46 C49 113.6(18) . . ?
C48 C46 P3 109.7(13) . . ?
C48 C46 C49 107.9(15) . . ?
C49 C46 P3 111.3(13) . . ?
C46 C47 H47A 109.5 . . ?
C46 C47 H47B 109.5 . . ?
C46 C47 H47C 109.5 . . ?
H47A C47 H47B 109.5 . . ?
H47A C47 H47C 109.5 . . ?
H47B C47 H47C 109.5 . . ?
C46 C48 H48A 109.5 . . ?
C46 C48 H48B 109.5 . . ?
C46 C48 H48C 109.5 . . ?
H48A C48 H48B 109.5 . . ?
H48A C48 H48C 109.5 . . ?
H48B C48 H48C 109.5 . . ?
C46 C49 H49A 109.5 . . ?
C46 C49 H49B 109.5 . . ?
C46 C49 H49C 109.5 . . ?
H49A C49 H49B 109.5 . . ?
H49A C49 H49C 109.5 . . ?
H49B C49 H49C 109.5 . . ?
C51 C50 P4 108.1(12) . . ?
C51 C50 C52 109.6(18) . . ?
C52 C50 P4 102.7(13) . . ?
C53 C50 P4 113.4(13) . . ?
C53 C50 C51 112.5(19) . . ?
C53 C50 C52 110.0(19) . . ?
C50 C51 H51A 109.5 . . ?
C50 C51 H51B 109.5 . . ?
C50 C51 H51C 109.5 . . ?
H51A C51 H51B 109.5 . . ?
H51A C51 H51C 109.5 . . ?
H51B C51 H51C 109.5 . . ?
C50 C52 H52A 109.5 . . ?
C50 C52 H52B 109.5 . . ?
C50 C52 H52C 109.5 . . ?
H52A C52 H52B 109.5 . . ?
H52A C52 H52C 109.5 . . ?
H52B C52 H52C 109.5 . . ?
C50 C53 H53A 109.5 . . ?
C50 C53 H53B 109.5 . . ?
C50 C53 H53C 109.5 . . ?
H53A C53 H53B 109.5 . . ?
H53A C53 H53C 109.5 . . ?
H53B C53 H53C 109.5 . . ?
C55 C54 P4 114.8(17) . . ?
C55 C54 C56 101.0(16) . . ?
C56 C54 P4 115.2(14) . . ?
C57 C54 P4 113.6(14) . . ?
C57 C54 C55 106.5(19) . . ?
C57 C54 C56 104.3(19) . . ?
C54 C55 H55A 109.5 . . ?
C54 C55 H55B 109.5 . . ?
C54 C55 H55C 109.5 . . ?
H55A C55 H55B 109.5 . . ?
H55A C55 H55C 109.5 . . ?
H55B C55 H55C 109.5 . . ?
C54 C56 H56A 109.5 . . ?
C54 C56 H56B 109.5 . . ?
C54 C56 H56C 109.5 . . ?
H56A C56 H56B 109.5 . . ?
H56A C56 H56C 109.5 . . ?
H56B C56 H56C 109.5 . . ?
C54 C57 H57A 109.5 . . ?
C54 C57 H57B 109.5 . . ?
C54 C57 H57C 109.5 . . ?
H57A C57 H57B 109.5 . . ?
H57A C57 H57C 109.5 . . ?
H57B C57 H57C 109.5 . . ?
N4 C58 C35 122.0(18) . . ?
N4 C58 C59 121.2(17) . . ?
C59 C58 C35 116.8(18) . . ?
C58 C59 H59 115.5 . . ?
C60 C59 C58 128.9(18) . . ?
C60 C59 H59 115.5 . . ?
C59 C60 H60 114.9 . . ?
C59 C60 C61 130(2) . . ?
C61 C60 H60 114.9 . . ?
C62 C61 C60 119.6(16) . . ?
C66 C61 C60 126.7(17) . . ?
C66 C61 C62 113.6(16) . . ?
C61 C62 H62 118.7 . . ?
C63 C62 C61 122.6(15) . . ?
C63 C62 H62 118.7 . . ?
C62 C63 H63 119.1 . . ?
C64 C63 C62 121.8(17) . . ?
C64 C63 H63 119.1 . . ?
C63 C64 H64 121.0 . . ?
C63 C64 C65 118.1(18) . . ?
C65 C64 H64 121.0 . . ?
C64 C65 H65 120.4 . . ?
C66 C65 C64 119.2(16) . . ?
C66 C65 H65 120.4 . . ?
C61 C66 C65 124.6(16) . . ?
C61 C66 H66 117.7 . . ?
C65 C66 H66 117.7 . . ?
O3 C67 Mn2 174.3(19) . . ?
O4 C68 Mn2 173(2) . . ?

loop_
_geom_bond_atom_site_label_1
_geom_bond_atom_site_label_2
_geom_bond_distance
_geom_bond_site_symmetry_2
_geom_bond_publ_flag
Mn1 P1 2.319(5) . ?
Mn1 P2 2.330(5) . ?
Mn1 N1 2.056(15) . ?
Mn1 N2 1.998(15) . ?
Mn1 C33 1.733(19) . ?
Mn1 C34 1.847(17) . ?
P1 C1 1.88(2) . ?
P1 C8 1.81(2) . ?
P1 C12 1.84(2) . ?
P2 C7 1.96(2) . ?
P2 C16 1.799(19) . ?
P2 C20 1.971(19) . ?
O1 C33 1.23(2) . ?
O2 C34 1.16(2) . ?
N1 C2 1.30(2) . ?
N1 C6 1.36(2) . ?
N2 C24 1.38(2) . ?
C1 H1 1.0000 . ?
C1 C2 1.50(3) . ?
C1 C24 1.60(3) . ?
C2 C3 1.36(2) . ?
C3 H3 0.9500 . ?
C3 C4 1.50(2) . ?
C4 H4 0.9500 . ?
C4 C5 1.33(3) . ?
C5 H5 0.9500 . ?
C5 C6 1.46(2) . ?
C6 C7 1.44(2) . ?
C7 H7A 0.9900 . ?
C7 H7B 0.9900 . ?
C8 C9 1.52(3) . ?
C8 C10 1.60(3) . ?
C8 C11 1.55(3) . ?
C9 H9A 0.9800 . ?
C9 H9B 0.9800 . ?
C9 H9C 0.9800 . ?
C10 H10A 0.9800 . ?
C10 H10B 0.9800 . ?
C10 H10C 0.9800 . ?
C11 H11A 0.9800 . ?
C11 H11B 0.9800 . ?
C11 H11C 0.9800 . ?
C12 C13 1.60(3) . ?
C12 C14 1.56(2) . ?
C12 C15 1.48(2) . ?
C13 H13A 0.9800 . ?
C13 H13B 0.9800 . ?
C13 H13C 0.9800 . ?
C14 H14A 0.9800 . ?
C14 H14B 0.9800 . ?
C14 H14C 0.9800 . ?
C15 H15A 0.9800 . ?
C15 H15B 0.9800 . ?
C15 H15C 0.9800 . ?
C16 C17 1.52(3) . ?
C16 C18 1.55(3) . ?
C16 C19 1.57(3) . ?
C17 H17A 0.9800 . ?
C17 H17B 0.9800 . ?
C17 H17C 0.9800 . ?
C18 H18A 0.9800 . ?
C18 H18B 0.9800 . ?
C18 H18C 0.9800 . ?
C19 H19A 0.9800 . ?
C19 H19B 0.9800 . ?
C19 H19C 0.9800 . ?
C20 C21 1.54(3) . ?
C20 C22 1.53(3) . ?
C20 C23 1.57(3) . ?
C21 H21A 0.9800 . ?
C21 H21B 0.9800 . ?
C21 H21C 0.9800 . ?
C22 H22A 0.9800 . ?
C22 H22B 0.9800 . ?
C22 H22C 0.9800 . ?
C23 H23A 0.9800 . ?
C23 H23B 0.9800 . ?
C23 H23C 0.9800 . ?
C24 C25 1.41(3) . ?
C25 H25 0.9500 . ?
C25 C26 1.36(3) . ?
C26 H26 0.9500 . ?
C26 C27 1.429(19) . ?
C27 C32 1.3900 . ?
C27 C28 1.3900 . ?
C32 H32 0.9500 . ?
C32 C31 1.3900 . ?
C31 H31 0.9500 . ?
C31 C30 1.3900 . ?
C30 H30 0.9500 . ?
C30 C29 1.3900 . ?
C29 H29 0.9500 . ?
C29 C28 1.3900 . ?
C28 H28 0.9500 . ?
Mn2 P3 2.285(6) . ?
Mn2 P4 2.289(6) . ?
Mn2 N3 2.044(16) . ?
Mn2 N4 2.086(15) . ?
Mn2 C67 1.67(2) . ?
Mn2 C68 1.845(16) . ?
P3 C35 1.831(17) . ?
P3 C42 1.981(18) . ?
P3 C46 1.954(16) . ?
P4 C41 1.746(18) . ?
P4 C50 1.976(15) . ?
P4 C54 1.82(2) . ?
O3 C67 1.21(3) . ?
O4 C68 1.14(2) . ?
N3 C36 1.42(2) . ?
N3 C40 1.37(2) . ?
N4 C58 1.18(3) . ?
C35 H35 1.0000 . ?
C35 C36 1.48(2) . ?
C35 C58 1.55(2) . ?
C36 C37 1.40(3) . ?
C37 H37 0.9500 . ?
C37 C38 1.25(2) . ?
C38 H38 0.9500 . ?
C38 C39 1.41(3) . ?
C39 H39 0.9500 . ?
C39 C40 1.34(3) . ?
C40 C41 1.58(3) . ?
C41 H41A 0.9900 . ?
C41 H41B 0.9900 . ?
C42 C43 1.52(3) . ?
C42 C44 1.45(3) . ?
C42 C45 1.56(3) . ?
C43 H43A 0.9800 . ?
C43 H43B 0.9800 . ?
C43 H43C 0.9800 . ?
C44 H44A 0.9800 . ?
C44 H44B 0.9800 . ?
C44 H44C 0.9800 . ?
C45 H45A 0.9800 . ?
C45 H45B 0.9800 . ?
C45 H45C 0.9800 . ?
C46 C47 1.43(3) . ?
C46 C48 1.51(3) . ?
C46 C49 1.57(3) . ?
C47 H47A 0.9800 . ?
C47 H47B 0.9800 . ?
C47 H47C 0.9800 . ?
C48 H48A 0.9800 . ?
C48 H48B 0.9800 . ?
C48 H48C 0.9800 . ?
C49 H49A 0.9800 . ?
C49 H49B 0.9800 . ?
C49 H49C 0.9800 . ?
C50 C51 1.55(3) . ?
C50 C52 1.57(3) . ?
C50 C53 1.53(3) . ?
C51 H51A 0.9800 . ?
C51 H51B 0.9800 . ?
C51 H51C 0.9800 . ?
C52 H52A 0.9800 . ?
C52 H52B 0.9800 . ?
C52 H52C 0.9800 . ?
C53 H53A 0.9800 . ?
C53 H53B 0.9800 . ?
C53 H53C 0.9800 . ?
C54 C55 1.53(3) . ?
C54 C56 1.53(2) . ?
C54 C57 1.52(3) . ?
C55 H55A 0.9800 . ?
C55 H55B 0.9800 . ?
C55 H55C 0.9800 . ?
C56 H56A 0.9800 . ?
C56 H56B 0.9800 . ?
C56 H56C 0.9800 . ?
C57 H57A 0.9800 . ?
C57 H57B 0.9800 . ?
C57 H57C 0.9800 . ?
C58 C59 1.53(3) . ?
C59 H59 0.9500 . ?
C59 C60 1.29(3) . ?
C60 H60 0.9500 . ?
C60 C61 1.47(3) . ?
C61 C62 1.41(2) . ?
C61 C66 1.37(2) . ?
C62 H62 0.9500 . ?
C62 C63 1.37(2) . ?
C63 H63 0.9500 . ?
C63 C64 1.34(2) . ?
C64 H64 0.9500 . ?
C64 C65 1.40(2) . ?
C65 H65 0.9500 . ?
C65 C66 1.38(2) . ?
C66 H66 0.9500 . ?

loop_
_geom_torsion_atom_site_label_1
_geom_torsion_atom_site_label_2
_geom_torsion_atom_site_label_3
_geom_torsion_atom_site_label_4
_geom_torsion
_geom_torsion_site_symmetry_1
_geom_torsion_site_symmetry_2
_geom_torsion_site_symmetry_3
_geom_torsion_site_symmetry_4
_geom_torsion_publ_flag
Mn1 P1 C1 C2 -51.8(12) . . . . ?
Mn1 P1 C1 C24 55.1(11) . . . . ?
Mn1 P1 C8 C9 162.4(13) . . . . ?
Mn1 P1 C8 C10 50(2) . . . . ?
Mn1 P1 C8 C11 -68.7(17) . . . . ?
Mn1 P1 C12 C13 -13.8(15) . . . . ?
Mn1 P1 C12 C14 -131.4(12) . . . . ?
Mn1 P1 C12 C15 103.3(13) . . . . ?
Mn1 P2 C16 C17 59.5(18) . . . . ?
Mn1 P2 C16 C18 -58.4(16) . . . . ?
Mn1 P2 C16 C19 174.3(13) . . . . ?
Mn1 N1 C2 C1 -13(2) . . . . ?
Mn1 N1 C2 C3 177.7(12) . . . . ?
Mn1 N1 C6 C5 179.0(11) . . . . ?
Mn1 N1 C6 C7 12(2) . . . . ?
Mn1 N2 C24 C1 -5.0(19) . . . . ?
Mn1 N2 C24 C25 167.2(17) . . . . ?
P1 Mn1 C33 O1 -42(8) . . . . ?
P1 C1 C2 N1 47.7(18) . . . . ?
P1 C1 C2 C3 -143.9(16) . . . . ?
P1 C1 C24 N2 -39.3(17) . . . . ?
P1 C1 C24 C25 148.2(17) . . . . ?
P2 Mn1 C33 O1 122(8) . . . . ?
N1 Mn1 C33 O1 40(8) . . . . ?
N1 C2 C3 C4 3(3) . . . . ?
N1 C6 C7 P2 18(2) . . . . ?
N2 C24 C25 C26 -165(2) . . . . ?
C1 P1 C8 C9 62.2(18) . . . . ?
C1 P1 C8 C10 -50.3(19) . . . . ?
C1 P1 C8 C11 -169.0(15) . . . . ?
C1 P1 C12 C13 85.4(14) . . . . ?
C1 P1 C12 C14 -32.2(15) . . . . ?
C1 P1 C12 C15 -157.5(13) . . . . ?
C1 C2 C3 C4 -164.9(17) . . . . ?
C1 C24 C25 C26 7(4) . . . . ?
C2 N1 C6 C5 -7(2) . . . . ?
C2 N1 C6 C7 -174.0(17) . . . . ?
C2 C1 C24 N2 69.6(19) . . . . ?
C2 C1 C24 C25 -103(2) . . . . ?
C2 C3 C4 C5 -6(3) . . . . ?
C3 C4 C5 C6 3(3) . . . . ?
C4 C5 C6 N1 3(3) . . . . ?
C4 C5 C6 C7 172.1(18) . . . . ?
C5 C6 C7 P2 -150.1(13) . . . . ?
C6 N1 C2 C1 172.9(15) . . . . ?
C6 N1 C2 C3 4(3) . . . . ?
C7 P2 C16 C17 -46.6(18) . . . . ?
C7 P2 C16 C18 -164.6(14) . . . . ?
C7 P2 C16 C19 68.1(17) . . . . ?
C8 P1 C1 C2 70.6(14) . . . . ?
C8 P1 C1 C24 177.5(12) . . . . ?
C8 P1 C12 C13 -162.0(14) . . . . ?
C8 P1 C12 C14 80.3(16) . . . . ?
C8 P1 C12 C15 -45.0(17) . . . . ?
C12 P1 C1 C2 -175.0(12) . . . . ?
C12 P1 C1 C24 -68.1(12) . . . . ?
C12 P1 C8 C9 -48.9(19) . . . . ?
C12 P1 C8 C10 -161.3(15) . . . . ?
C12 P1 C8 C11 80.0(17) . . . . ?
C20 P2 C16 C17 -156.9(16) . . . . ?
C20 P2 C16 C18 85.2(16) . . . . ?
C20 P2 C16 C19 -42.1(19) . . . . ?
C24 C1 C2 N1 -56(2) . . . . ?
C24 C1 C2 C3 112.0(19) . . . . ?
C24 C25 C26 C27 -177.4(19) . . . . ?
C25 C26 C27 C32 165.1(19) . . . . ?
C25 C26 C27 C28 -13(3) . . . . ?
C26 C27 C32 C31 -178.5(13) . . . . ?
C26 C27 C28 C29 178.4(14) . . . . ?
C27 C32 C31 C30 0.0 . . . . ?
C32 C27 C28 C29 0.0 . . . . ?
C32 C31 C30 C29 0.0 . . . . ?
C31 C30 C29 C28 0.0 . . . . ?
C30 C29 C28 C27 0.0 . . . . ?
C28 C27 C32 C31 0.0 . . . . ?
C34 Mn1 C33 O1 -142(8) . . . . ?
Mn2 P3 C35 C36 50.9(12) . . . . ?
Mn2 P3 C35 C58 -54.4(11) . . . . ?
Mn2 P4 C41 C40 46.2(13) . . . . ?
Mn2 P4 C54 C55 144.2(12) . . . . ?
Mn2 P4 C54 C56 27(2) . . . . ?
Mn2 P4 C54 C57 -92.9(15) . . . . ?
Mn2 N3 C36 C35 -1.3(17) . . . . ?
Mn2 N3 C36 C37 176.0(12) . . . . ?
Mn2 N3 C40 C39 179.5(16) . . . . ?
Mn2 N3 C40 C41 6(2) . . . . ?
Mn2 N4 C58 C35 7(3) . . . . ?
Mn2 N4 C58 C59 -172.5(13) . . . . ?
P3 C35 C36 N3 -38.0(17) . . . . ?
P3 C35 C36 C37 144.7(13) . . . . ?
P3 C35 C58 N4 38(2) . . . . ?
P3 C35 C58 C59 -142.3(13) . . . . ?
N3 C36 C37 C38 3(2) . . . . ?
N3 C40 C41 P4 -36.6(17) . . . . ?
N4 C58 C59 C60 172(2) . . . . ?
C35 C36 C37 C38 -179.7(15) . . . . ?
C35 C58 C59 C60 -7(3) . . . . ?
C36 N3 C40 C39 -16(3) . . . . ?
C36 N3 C40 C41 170.4(14) . . . . ?
C36 C35 C58 N4 -77(2) . . . . ?
C36 C35 C58 C59 102.7(18) . . . . ?
C36 C37 C38 C39 -9(3) . . . . ?
C37 C38 C39 C40 2(3) . . . . ?
C38 C39 C40 N3 11(3) . . . . ?
C38 C39 C40 C41 -177(2) . . . . ?
C39 C40 C41 P4 151(2) . . . . ?
C40 N3 C36 C35 -168.2(14) . . . . ?
C40 N3 C36 C37 9(2) . . . . ?
C41 P4 C54 C55 37.9(16) . . . . ?
C41 P4 C54 C56 -78.9(18) . . . . ?
C41 P4 C54 C57 160.8(16) . . . . ?
C42 P3 C35 C36 171.5(14) . . . . ?
C42 P3 C35 C58 66.2(14) . . . . ?
C46 P3 C35 C36 -72.7(15) . . . . ?
C46 P3 C35 C58 -177.9(12) . . . . ?
C50 P4 C41 C40 -76.2(14) . . . . ?
C50 P4 C54 C55 -72.4(17) . . . . ?
C50 P4 C54 C56 170.8(17) . . . . ?
C50 P4 C54 C57 50.5(18) . . . . ?
C54 P4 C41 C40 170.1(12) . . . . ?
C58 C35 C36 N3 67.2(17) . . . . ?
C58 C35 C36 C37 -110.1(18) . . . . ?
C58 C59 C60 C61 -174.8(17) . . . . ?
C59 C60 C61 C62 -171.4(18) . . . . ?
C59 C60 C61 C66 4(3) . . . . ?
C60 C61 C62 C63 172.7(18) . . . . ?
C60 C61 C66 C65 -171.1(19) . . . . ?
C61 C62 C63 C64 2(3) . . . . ?
C62 C61 C66 C65 5(2) . . . . ?
C62 C63 C64 C65 0(3) . . . . ?
C63 C64 C65 C66 1(3) . . . . ?
C64 C65 C66 C61 -4(3) . . . . ?
C66 C61 C62 C63 -4(2) . . . . ?

loop_
_twin_individual_id
_twin_individual_mass_fraction_refined
_oxdiff_twin_reflns_isolated
_oxdiff_twin_reflns_overlapped
_twin_individual_twin_lattice_type
_twin_individual_twin_matrix_11
_twin_individual_twin_matrix_12
_twin_individual_twin_matrix_13
_twin_individual_twin_matrix_21
_twin_individual_twin_matrix_22
_twin_individual_twin_matrix_23
_twin_individual_twin_matrix_31
_twin_individual_twin_matrix_32
_twin_individual_twin_matrix_33
1 0.522(2) 6307 20151 ref 1.0000 0.0000 0.0000 0.0000 1.0000 0.0000 0.0000 0.0000 1.0000
2 0.478(2) 6344 20151 nmt 0.9997 0.0002 -0.0001 0.0007 -1.0002 -0.0003 -0.7867 0.0004 -1.0002

loop_
_exptl_oxdiff_crystal_face_indexfrac_h
_exptl_oxdiff_crystal_face_indexfrac_k
_exptl_oxdiff_crystal_face_indexfrac_l
_exptl_oxdiff_crystal_face_x
_exptl_oxdiff_crystal_face_y
_exptl_oxdiff_crystal_face_z
0.0012 1.0021 0.0024 -0.0238 0.0019 0.0881
-1.9983 0.0144 0.9870 -0.3131 0.0025 -0.0838
4.4621 -7.5741 -2.1724 0.8792 -0.0236 -0.4759
-0.1660 0.2581 -13.5692 0.0247 0.9997 0.0091
0.1660 -0.2581 13.5692 -0.0247 -0.9997 -0.0091
